data_7024298
loop_
_publ_author_name
'Ball, Nicholas D.'
'Kampf, Jeff W.'
'Sanford, Melanie S.'

_publ_section_title
;
 Synthesis and reactivity of palladium(II) fluoride complexes containing
 nitrogen-donor ligands.
;
_journal_issue 2
_journal_name_full 'Dalton transactions (Cambridge, England : 2003)'
_journal_page_first 632
_journal_page_last 640
_journal_paper_doi 10.1039/b914426a
_journal_volume 39
_journal_year 2010
_chemical_formula_moiety 'C31 H23 F N P Pd, C H2 Cl2'
_chemical_formula_sum 'C32 H25 Cl2 F N P Pd'
_chemical_formula_weight 650.80
_chemical_name_systematic
;
?
;
_space_group_IT_number 2
_symmetry_cell_setting triclinic
_symmetry_space_group_name_Hall '-P 1'
_symmetry_space_group_name_H-M 'P -1'
_atom_sites_solution_hydrogens geom
_atom_sites_solution_primary direct
_atom_sites_solution_secondary difmap
_audit_creation_method SHELXL-97
_cell_angle_alpha 96.861(1)
_cell_angle_beta 98.293(1)
_cell_angle_gamma 104.123(1)
_cell_formula_units_Z 4
_cell_length_a 8.7399(5)
_cell_length_b 17.2959(9)
_cell_length_c 20.3468(11)
_cell_measurement_reflns_used 9709
_cell_measurement_temperature 85(2)
_cell_measurement_theta_max 28.27
_cell_measurement_theta_min 2.42
_cell_volume 2913.0(3)
_computing_cell_refinement 'Bruker SAINT'
_computing_data_collection 'Bruker SMART-APEX'
_computing_data_reduction 'Bruker SHELXTL'
_computing_molecular_graphics 'Bruker SHELXTL'
_computing_publication_material 'Bruker SHELXTL'
_computing_structure_refinement 'Bruker SHELXTL'
_computing_structure_solution 'Bruker SHELXTL'
_diffrn_ambient_temperature 85(2)
_diffrn_measured_fraction_theta_full 0.998
_diffrn_measured_fraction_theta_max 0.998
_diffrn_measurement_device_type 'CCD area detector'
_diffrn_measurement_method 'phi and omega scans'
_diffrn_radiation_monochromator graphite
_diffrn_radiation_source 'fine-focus sealed tube'
_diffrn_radiation_type MoK\a
_diffrn_radiation_wavelength 0.71073
_diffrn_reflns_av_R_equivalents 0.0328
_diffrn_reflns_av_sigmaI/netI 0.0167
_diffrn_reflns_limit_h_max 11
_diffrn_reflns_limit_h_min -11
_diffrn_reflns_limit_k_max 23
_diffrn_reflns_limit_k_min -23
_diffrn_reflns_limit_l_max 27
_diffrn_reflns_limit_l_min -27
_diffrn_reflns_number 128348
_diffrn_reflns_theta_full 28.33
_diffrn_reflns_theta_max 28.33
_diffrn_reflns_theta_min 1.72
_exptl_absorpt_coefficient_mu 0.904
_exptl_absorpt_correction_T_max 0.9562
_exptl_absorpt_correction_T_min 0.8056
_exptl_absorpt_correction_type multi-scan
_exptl_absorpt_process_details
;
Blessing, R. Acta Cryst. (1995) A51 33-38.
Sheldrick, G. SADABS (Version 2008/1) Bruker AXS area
detector absorption and other corrections, University of
Gottingen, Germany 2008.
;
_exptl_crystal_colour colorless
_exptl_crystal_density_diffrn 1.484
_exptl_crystal_density_method 'not measured'
_exptl_crystal_description plate
_exptl_crystal_F_000 1312
_exptl_crystal_size_max 0.25
_exptl_crystal_size_mid 0.24
_exptl_crystal_size_min 0.05
_refine_diff_density_max 0.950
_refine_diff_density_min -0.859
_refine_diff_density_rms 0.094
_refine_ls_extinction_method none
_refine_ls_goodness_of_fit_ref 1.055
_refine_ls_hydrogen_treatment constr
_refine_ls_matrix_type full
_refine_ls_number_parameters 79
_refine_ls_number_reflns 14487
_refine_ls_number_restraints 45
_refine_ls_restrained_S_all 1.066
_refine_ls_R_factor_all 0.0403
_refine_ls_R_factor_gt 0.0367
_refine_ls_shift/su_max 0.001
_refine_ls_shift/su_mean 0.000
_refine_ls_structure_factor_coef Fsqd
_refine_ls_weighting_details 'calc w=1/[\s^2^(Fo^2^)+(0.0453P)^2^+3.3681P] where P=(Fo^2^+2Fc^2^)/3'
_refine_ls_weighting_scheme calc
_refine_ls_wR_factor_gt 0.0934
_refine_ls_wR_factor_ref 0.0961
_reflns_number_gt 13303
_reflns_number_total 14487
_reflns_threshold_expression >2sigma(I)
_cod_data_source_file b914426a.txt
_cod_data_source_block nb143
_cod_depositor_comments
;
The following automatic conversions were performed:

'_symmetry_cell_setting' value 'Triclinic' changed to 'triclinic'
according to /home/saulius/struct/CIF-dictionaries/cif_core.dic
dictionary named 'cif_core.dic' version 2.4.2 from 2011-04-26.

Automatic conversion script
Id: cif_fix_values 1891 2012-01-12 08:04:46Z andrius 
;
_cod_original_sg_symbol_H-M P-1
_cod_database_code 7024298

loop_
_symmetry_equiv_pos_as_xyz
'x, y, z'
'-x, -y, -z'

loop_
_atom_site_label
_atom_site_type_symbol
_atom_site_fract_x
_atom_site_fract_y
_atom_site_fract_z
_atom_site_U_iso_or_equiv
_atom_site_adp_type
_atom_site_occupancy
_atom_site_symmetry_multiplicity
_atom_site_calc_flag
_atom_site_refinement_flags
_atom_site_disorder_assembly
_atom_site_disorder_group
Pd1 Pd 0.26443(2) 0.662170(11) 0.297507(8) 0.01770(5) Uani 1 1 d . . .
Pd2 Pd 0.55375(2) 0.176423(11) 0.042141(9) 0.01865(5) Uani 1 1 d . . .
P1 P 0.36887(7) 0.59446(4) 0.37192(3) 0.01811(12) Uani 1 1 d . . .
P2 P 0.50185(7) 0.24006(4) 0.13578(3) 0.01800(12) Uani 1 1 d . . .
F1 F 0.2329(2) 0.74467(10) 0.37049(8) 0.0332(4) Uani 1 1 d . . .
F2 F 0.64706(18) 0.09872(9) 0.09186(8) 0.0259(3) Uani 1 1 d . . .
C1 C 0.0991(3) 0.78365(15) 0.24024(13) 0.0241(5) Uani 1 1 d . . .
H1A H 0.1104 0.8090 0.2854 0.029 Uiso 1 1 calc R . .
C2 C 0.0254(3) 0.81519(17) 0.18778(15) 0.0287(5) Uani 1 1 d . . .
H2A H -0.0112 0.8620 0.1975 0.034 Uiso 1 1 calc R . .
C3 C 0.0060(3) 0.77842(16) 0.12247(14) 0.0276(5) Uani 1 1 d . . .
H3A H -0.0456 0.7990 0.0868 0.033 Uiso 1 1 calc R . .
C4 C 0.0630(3) 0.71010(16) 0.10855(13) 0.0237(5) Uani 1 1 d . . .
C5 C 0.0505(3) 0.66654(17) 0.04284(13) 0.0284(5) Uani 1 1 d . . .
H5A H -0.0039 0.6821 0.0049 0.034 Uiso 1 1 calc R . .
C6 C 0.1155(3) 0.60331(17) 0.03410(13) 0.0269(5) Uani 1 1 d . . .
H6A H 0.1058 0.5756 -0.0101 0.032 Uiso 1 1 calc R . .
C7 C 0.1987(3) 0.57686(15) 0.08981(12) 0.0219(5) Uani 1 1 d . . .
C8 C 0.2777(3) 0.51543(16) 0.08196(13) 0.0259(5) Uani 1 1 d . . .
H8A H 0.2757 0.4881 0.0383 0.031 Uiso 1 1 calc R . .
C9 C 0.3578(3) 0.49529(16) 0.13782(13) 0.0260(5) Uani 1 1 d . . .
H9A H 0.4149 0.4555 0.1321 0.031 Uiso 1 1 calc R . .
C10 C 0.3573(3) 0.53224(15) 0.20351(12) 0.0224(5) Uani 1 1 d . . .
H10A H 0.4098 0.5150 0.2411 0.027 Uiso 1 1 calc R . .
C11 C 0.2820(3) 0.59293(14) 0.21415(11) 0.0178(4) Uani 1 1 d . . .
C12 C 0.2055(3) 0.61563(14) 0.15566(12) 0.0190(4) Uani 1 1 d . . .
C13 C 0.1377(3) 0.68256(14) 0.16371(12) 0.0191(4) Uani 1 1 d . . .
C14 C 0.3250(3) 0.62099(17) 0.45531(12) 0.0242(5) Uani 1 1 d . . .
C15 C 0.3850(4) 0.70178(19) 0.48592(14) 0.0351(6) Uani 1 1 d . . .
H15A H 0.4476 0.7398 0.4637 0.042 Uiso 1 1 calc R . .
C16 C 0.3530(5) 0.7263(2) 0.54873(15) 0.0444(8) Uani 1 1 d . . .
H16A H 0.3941 0.7812 0.5695 0.053 Uiso 1 1 calc R . .
C17 C 0.2616(4) 0.6712(3) 0.58136(15) 0.0451(9) Uani 1 1 d . . .
H17A H 0.2392 0.6886 0.6242 0.054 Uiso 1 1 calc R . .
C18 C 0.2030(4) 0.5914(2) 0.55198(14) 0.0398(8) Uani 1 1 d . . .
H18A H 0.1415 0.5537 0.5747 0.048 Uiso 1 1 calc R . .
C19 C 0.2344(3) 0.56586(19) 0.48830(13) 0.0287(6) Uani 1 1 d . . .
H19A H 0.1935 0.5109 0.4678 0.034 Uiso 1 1 calc R . .
C20 C 0.5865(3) 0.61752(15) 0.38833(13) 0.0226(5) Uani 1 1 d . . .
C21 C 0.6721(3) 0.64465(16) 0.33914(14) 0.0263(5) Uani 1 1 d . . .
H21A H 0.6163 0.6481 0.2964 0.032 Uiso 1 1 calc R . .
C22 C 0.8391(3) 0.66672(17) 0.35234(16) 0.0324(6) Uani 1 1 d . . .
H22A H 0.8971 0.6855 0.3187 0.039 Uiso 1 1 calc R . .
C23 C 0.9208(3) 0.66133(19) 0.41460(19) 0.0394(7) Uani 1 1 d . . .
H23A H 1.0347 0.6767 0.4237 0.047 Uiso 1 1 calc R . .
C24 C 0.8372(4) 0.6338(2) 0.46310(19) 0.0426(8) Uani 1 1 d . . .
H24A H 0.8937 0.6297 0.5055 0.051 Uiso 1 1 calc R . .
C25 C 0.6705(3) 0.61190(19) 0.45054(16) 0.0342(6) Uani 1 1 d . . .
H25A H 0.6136 0.5930 0.4844 0.041 Uiso 1 1 calc R . .
C26 C 0.2933(3) 0.48514(15) 0.35464(12) 0.0205(4) Uani 1 1 d . . .
C27 C 0.3856(3) 0.43264(16) 0.37146(12) 0.0238(5) Uani 1 1 d . . .
H27A H 0.4956 0.4536 0.3914 0.029 Uiso 1 1 calc R . .
C28 C 0.3169(4) 0.34972(17) 0.35910(14) 0.0289(5) Uani 1 1 d . . .
H28A H 0.3804 0.3141 0.3702 0.035 Uiso 1 1 calc R . .
C29 C 0.1561(4) 0.31878(17) 0.33066(14) 0.0306(6) Uani 1 1 d . . .
H29A H 0.1094 0.2621 0.3227 0.037 Uiso 1 1 calc R . .
C30 C 0.0631(3) 0.37052(18) 0.31375(14) 0.0302(6) Uani 1 1 d . . .
H30A H -0.0471 0.3493 0.2942 0.036 Uiso 1 1 calc R . .
C31 C 0.1314(3) 0.45318(16) 0.32543(13) 0.0251(5) Uani 1 1 d . . .
H31A H 0.0678 0.4885 0.3135 0.030 Uiso 1 1 calc R . .
C32 C 0.6496(3) 0.05274(15) -0.05332(14) 0.0244(5) Uani 1 1 d . . .
H32A H 0.6797 0.0301 -0.0147 0.029 Uiso 1 1 calc R . .
C33 C 0.6689(3) 0.01809(16) -0.11641(14) 0.0274(5) Uani 1 1 d . . .
H33A H 0.7141 -0.0266 -0.1203 0.033 Uiso 1 1 calc R . .
C34 C 0.6219(3) 0.04929(16) -0.17264(14) 0.0282(5) Uani 1 1 d . . .
H34A H 0.6339 0.0261 -0.2157 0.034 Uiso 1 1 calc R . .
C35 C 0.5559(3) 0.11581(16) -0.16624(13) 0.0238(5) Uani 1 1 d . . .
C36 C 0.4974(3) 0.15176(18) -0.22137(14) 0.0299(6) Uani 1 1 d . . .
H36A H 0.5025 0.1307 -0.2661 0.036 Uiso 1 1 calc R . .
C37 C 0.4347(3) 0.21565(17) -0.21003(13) 0.0288(5) Uani 1 1 d . . .
H37A H 0.3951 0.2378 -0.2474 0.035 Uiso 1 1 calc R . .
C38 C 0.4263(3) 0.25075(16) -0.14349(13) 0.0239(5) Uani 1 1 d . . .
C39 C 0.3679(3) 0.31886(16) -0.13048(13) 0.0255(5) Uani 1 1 d . . .
H39A H 0.3326 0.3444 -0.1664 0.031 Uiso 1 1 calc R . .
C40 C 0.3623(3) 0.34817(16) -0.06519(13) 0.0248(5) Uani 1 1 d . . .
H40A H 0.3247 0.3948 -0.0565 0.030 Uiso 1 1 calc R . .
C41 C 0.4107(3) 0.31103(15) -0.01117(13) 0.0229(5) Uani 1 1 d . . .
H41A H 0.4027 0.3323 0.0331 0.027 Uiso 1 1 calc R . .
C42 C 0.4700(3) 0.24400(14) -0.02087(12) 0.0188(4) Uani 1 1 d . . .
C43 C 0.4787(3) 0.21568(15) -0.08838(12) 0.0211(5) Uani 1 1 d . . .
C44 C 0.5431(3) 0.14796(15) -0.10132(12) 0.0217(5) Uani 1 1 d . . .
C45 C 0.5310(3) 0.19027(15) 0.20884(12) 0.0218(5) Uani 1 1 d . . .
C46 C 0.6796(3) 0.17474(17) 0.22808(13) 0.0280(5) Uani 1 1 d . . .
H46A H 0.7634 0.1909 0.2036 0.034 Uiso 1 1 calc R . .
C47 C 0.7046(4) 0.13588(18) 0.28281(14) 0.0320(6) Uani 1 1 d . . .
H47A H 0.8060 0.1261 0.2960 0.038 Uiso 1 1 calc R . .
C48 C 0.5821(4) 0.11119(17) 0.31855(14) 0.0345(6) Uani 1 1 d . . .
H48A H 0.5989 0.0832 0.3552 0.041 Uiso 1 1 calc R . .
C49 C 0.4351(4) 0.12753(18) 0.30053(14) 0.0319(6) Uani 1 1 d . . .
H49A H 0.3521 0.1118 0.3256 0.038 Uiso 1 1 calc R . .
C50 C 0.4093(3) 0.16702(16) 0.24568(13) 0.0257(5) Uani 1 1 d . . .
H50A H 0.3087 0.1781 0.2334 0.031 Uiso 1 1 calc R . .
C51 C 0.2935(3) 0.24394(15) 0.12686(12) 0.0201(4) Uani 1 1 d . . .
C52 C 0.1806(3) 0.18140(15) 0.08175(14) 0.0243(5) Uani 1 1 d . . .
H52A H 0.2143 0.1403 0.0572 0.029 Uiso 1 1 calc R . .
C53 C 0.0193(3) 0.17983(16) 0.07311(14) 0.0267(5) Uani 1 1 d . . .
H53A H -0.0582 0.1362 0.0443 0.032 Uiso 1 1 calc R . .
C54 C -0.0287(3) 0.24223(17) 0.10659(14) 0.0269(5) Uani 1 1 d . . .
H54A H -0.1387 0.2420 0.0995 0.032 Uiso 1 1 calc R . .
C55 C 0.0810(3) 0.30343(17) 0.14928(13) 0.0268(5) Uani 1 1 d . . .
H55A H 0.0470 0.3461 0.1714 0.032 Uiso 1 1 calc R . .
C56 C 0.2434(3) 0.30479(16) 0.16126(13) 0.0234(5) Uani 1 1 d . . .
H56A H 0.3186 0.3469 0.1926 0.028 Uiso 1 1 calc R . .
C57 C 0.6249(3) 0.34303(14) 0.16708(12) 0.0190(4) Uani 1 1 d . . .
C58 C 0.7135(3) 0.38609(15) 0.12477(12) 0.0218(5) Uani 1 1 d . . .
H58A H 0.7100 0.3614 0.0801 0.026 Uiso 1 1 calc R . .
C59 C 0.8069(3) 0.46508(16) 0.14801(14) 0.0251(5) Uani 1 1 d . . .
H59A H 0.8675 0.4939 0.1192 0.030 Uiso 1 1 calc R . .
C60 C 0.8114(3) 0.50174(15) 0.21312(13) 0.0249(5) Uani 1 1 d . . .
H60A H 0.8735 0.5559 0.2286 0.030 Uiso 1 1 calc R . .
C61 C 0.7250(3) 0.45900(15) 0.25564(13) 0.0225(5) Uani 1 1 d . . .
H61A H 0.7288 0.4839 0.3003 0.027 Uiso 1 1 calc R . .
C62 C 0.6331(3) 0.37991(15) 0.23311(12) 0.0209(4) Uani 1 1 d . . .
H62A H 0.5755 0.3508 0.2626 0.025 Uiso 1 1 calc R . .
N1 N 0.1534(2) 0.71906(12) 0.22803(10) 0.0191(4) Uani 1 1 d . . .
N7 N 0.5903(2) 0.11637(12) -0.04611(11) 0.0207(4) Uani 1 1 d . . .
Cl1 Cl 0.89240(10) -0.04121(4) 0.07508(4) 0.03935(17) Uani 1 1 d D . .
Cl2 Cl 1.00774(9) 0.04482(5) 0.21228(4) 0.03954(17) Uani 1 1 d D . .
C63 C 0.8369(3) -0.00348(18) 0.15009(15) 0.0316(6) Uani 1 1 d D . .
H63A H 0.7735 0.0355 0.1406 0.038 Uiso 1 1 calc R . .
H63B H 0.7686 -0.0486 0.1671 0.038 Uiso 1 1 calc R . .
Cl3 Cl 0.6921(8) 0.04000(14) 0.62580(17) 0.1031(17) Uani 0.50 1 d PDU A 1
Cl4 Cl 0.5204(9) 0.0657(4) 0.4962(3) 0.105(2) Uani 0.50 1 d PDU . 1
C64 C 0.6842(13) 0.0932(5) 0.5589(4) 0.077(2) Uani 0.50 1 d PDU A 1
H64A H 0.6979 0.1504 0.5779 0.093 Uiso 0.50 1 calc PR A 1
H64B H 0.7787 0.0912 0.5377 0.093 Uiso 0.50 1 calc PR A 1
Cl5 Cl 0.140(4) 0.133(2) 0.520(2) 0.25(3) Uani 0.25 1 d PDU B 2
Cl6 Cl 0.4289(8) 0.0780(3) 0.5686(3) 0.098(2) Uani 0.25 1 d PDU B 2
C65 C 0.304(2) 0.1397(13) 0.5838(13) 0.140(9) Uani 0.25 1 d PDU B 2
H65A H 0.3701 0.1964 0.5934 0.168 Uiso 0.25 1 calc PR B 2
H65B H 0.2617 0.1276 0.6251 0.168 Uiso 0.25 1 calc PR B 2
Cl7 Cl 0.2941(14) 0.1225(6) 0.4885(5) 0.161(4) Uani 0.25 1 d PDU C 3
Cl8 Cl -0.0258(13) 0.1592(6) 0.4506(5) 0.154(3) Uani 0.25 1 d PDU C 3
C66 C 0.127(3) 0.151(2) 0.5106(9) 0.165(10) Uani 0.25 1 d PDU C 3
H66A H 0.0783 0.1120 0.5385 0.197 Uiso 0.25 1 calc PR C 3
H66B H 0.1681 0.2041 0.5403 0.197 Uiso 0.25 1 calc PR C 3

loop_
_atom_site_aniso_label
_atom_site_aniso_U_11
_atom_site_aniso_U_22
_atom_site_aniso_U_33
_atom_site_aniso_U_23
_atom_site_aniso_U_13
_atom_site_aniso_U_12
Pd1 0.01778(9) 0.02189(9) 0.01573(9) 0.00349(6) 0.00214(6) 0.00988(7)
Pd2 0.01695(9) 0.01912(9) 0.01939(9) -0.00029(6) 0.00125(6) 0.00668(6)
P1 0.0157(3) 0.0241(3) 0.0161(3) 0.0046(2) 0.0015(2) 0.0083(2)
P2 0.0155(3) 0.0188(3) 0.0191(3) 0.0006(2) 0.0013(2) 0.0057(2)
F1 0.0440(10) 0.0360(9) 0.0241(8) -0.0021(7) 0.0044(7) 0.0232(8)
F2 0.0265(7) 0.0237(7) 0.0297(8) 0.0046(6) 0.0027(6) 0.0121(6)
C1 0.0228(12) 0.0238(12) 0.0282(12) 0.0058(10) 0.0046(10) 0.0102(9)
C2 0.0254(12) 0.0262(13) 0.0375(15) 0.0112(11) 0.0022(11) 0.0116(10)
C3 0.0223(12) 0.0278(13) 0.0334(14) 0.0146(11) -0.0007(10) 0.0070(10)
C4 0.0185(11) 0.0258(12) 0.0247(12) 0.0098(10) -0.0008(9) 0.0019(9)
C5 0.0259(13) 0.0359(14) 0.0211(12) 0.0119(11) -0.0011(10) 0.0035(11)
C6 0.0275(13) 0.0327(13) 0.0170(11) 0.0050(10) 0.0017(9) 0.0023(10)
C7 0.0216(11) 0.0245(11) 0.0177(11) 0.0040(9) 0.0032(9) 0.0023(9)
C8 0.0287(13) 0.0279(13) 0.0204(11) 0.0001(10) 0.0069(10) 0.0065(10)
C9 0.0304(13) 0.0254(12) 0.0254(12) 0.0018(10) 0.0092(10) 0.0118(10)
C10 0.0231(11) 0.0260(12) 0.0216(11) 0.0060(9) 0.0058(9) 0.0111(9)
C11 0.0179(10) 0.0203(10) 0.0156(10) 0.0027(8) 0.0023(8) 0.0063(8)
C12 0.0170(10) 0.0211(11) 0.0177(10) 0.0032(8) 0.0017(8) 0.0033(8)
C13 0.0153(10) 0.0224(11) 0.0193(11) 0.0066(9) 0.0015(8) 0.0036(8)
C14 0.0232(12) 0.0359(14) 0.0173(11) 0.0044(10) 0.0003(9) 0.0165(10)
C15 0.0418(16) 0.0390(16) 0.0234(13) -0.0003(11) -0.0030(11) 0.0166(13)
C16 0.057(2) 0.054(2) 0.0236(14) -0.0071(13) -0.0060(14) 0.0326(17)
C17 0.0458(18) 0.082(3) 0.0176(12) -0.0004(14) 0.0009(12) 0.0419(19)
C18 0.0297(14) 0.077(2) 0.0220(13) 0.0155(14) 0.0075(11) 0.0270(15)
C19 0.0219(12) 0.0470(16) 0.0217(12) 0.0096(11) 0.0034(9) 0.0156(11)
C20 0.0173(11) 0.0246(12) 0.0271(12) 0.0058(9) 0.0010(9) 0.0084(9)
C21 0.0230(12) 0.0255(12) 0.0303(13) 0.0017(10) 0.0055(10) 0.0072(10)
C22 0.0240(13) 0.0264(13) 0.0466(17) 0.0003(12) 0.0130(12) 0.0051(10)
C23 0.0178(12) 0.0340(15) 0.065(2) 0.0054(14) -0.0012(13) 0.0098(11)
C24 0.0252(14) 0.0483(18) 0.0512(19) 0.0163(15) -0.0095(13) 0.0093(13)
C25 0.0226(13) 0.0446(16) 0.0356(15) 0.0161(13) -0.0021(11) 0.0090(12)
C26 0.0207(11) 0.0256(12) 0.0171(10) 0.0056(9) 0.0045(8) 0.0078(9)
C27 0.0231(12) 0.0287(12) 0.0207(11) 0.0049(9) 0.0017(9) 0.0098(10)
C28 0.0353(14) 0.0270(13) 0.0275(13) 0.0074(10) 0.0038(11) 0.0138(11)
C29 0.0364(15) 0.0257(13) 0.0272(13) 0.0030(10) 0.0052(11) 0.0047(11)
C30 0.0241(12) 0.0337(14) 0.0291(13) 0.0041(11) 0.0027(10) 0.0026(11)
C31 0.0217(12) 0.0308(13) 0.0239(12) 0.0061(10) 0.0026(9) 0.0091(10)
C32 0.0200(11) 0.0221(11) 0.0290(13) -0.0014(10) 0.0025(9) 0.0052(9)
C33 0.0246(12) 0.0226(12) 0.0345(14) -0.0017(10) 0.0089(10) 0.0063(10)
C34 0.0253(12) 0.0267(13) 0.0290(13) -0.0058(10) 0.0085(10) 0.0027(10)
C35 0.0181(11) 0.0258(12) 0.0234(12) -0.0016(9) 0.0043(9) 0.0005(9)
C36 0.0299(13) 0.0363(14) 0.0209(12) 0.0010(10) 0.0067(10) 0.0046(11)
C37 0.0275(13) 0.0345(14) 0.0222(12) 0.0044(10) 0.0039(10) 0.0048(11)
C38 0.0187(11) 0.0290(12) 0.0220(11) 0.0042(10) 0.0041(9) 0.0027(9)
C39 0.0221(12) 0.0311(13) 0.0247(12) 0.0094(10) 0.0043(9) 0.0076(10)
C40 0.0209(11) 0.0258(12) 0.0296(13) 0.0053(10) 0.0040(10) 0.0096(9)
C41 0.0199(11) 0.0264(12) 0.0223(11) 0.0019(9) 0.0029(9) 0.0077(9)
C42 0.0151(10) 0.0203(11) 0.0203(11) 0.0022(8) 0.0024(8) 0.0040(8)
C43 0.0155(10) 0.0238(11) 0.0226(11) 0.0013(9) 0.0027(9) 0.0041(9)
C44 0.0142(10) 0.0246(11) 0.0232(11) 0.0002(9) 0.0029(9) 0.0015(9)
C45 0.0247(12) 0.0197(11) 0.0192(11) -0.0003(9) -0.0003(9) 0.0069(9)
C46 0.0279(13) 0.0324(14) 0.0247(12) 0.0008(10) 0.0017(10) 0.0133(11)
C47 0.0380(15) 0.0354(14) 0.0248(13) 0.0009(11) -0.0027(11) 0.0209(12)
C48 0.0517(18) 0.0281(13) 0.0227(13) 0.0032(10) -0.0023(12) 0.0141(13)
C49 0.0397(15) 0.0311(14) 0.0236(13) 0.0051(11) 0.0056(11) 0.0063(12)
C50 0.0277(12) 0.0234(12) 0.0239(12) 0.0013(9) 0.0021(10) 0.0058(10)
C51 0.0168(10) 0.0230(11) 0.0208(11) 0.0049(9) 0.0029(8) 0.0053(9)
C52 0.0184(11) 0.0193(11) 0.0342(13) 0.0042(10) 0.0013(10) 0.0052(9)
C53 0.0190(11) 0.0253(12) 0.0317(13) 0.0047(10) -0.0014(10) 0.0017(9)
C54 0.0173(11) 0.0383(14) 0.0288(13) 0.0132(11) 0.0061(9) 0.0095(10)
C55 0.0245(12) 0.0364(14) 0.0273(12) 0.0098(11) 0.0106(10) 0.0171(11)
C56 0.0201(11) 0.0266(12) 0.0223(11) 0.0010(9) 0.0025(9) 0.0063(9)
C57 0.0142(10) 0.0191(10) 0.0237(11) 0.0016(9) 0.0007(8) 0.0068(8)
C58 0.0187(11) 0.0241(11) 0.0221(11) -0.0002(9) 0.0042(9) 0.0063(9)
C59 0.0205(11) 0.0244(12) 0.0298(13) 0.0043(10) 0.0062(10) 0.0043(9)
C60 0.0201(11) 0.0212(11) 0.0294(13) -0.0022(10) -0.0003(9) 0.0040(9)
C61 0.0213(11) 0.0230(11) 0.0216(11) -0.0022(9) -0.0006(9) 0.0079(9)
C62 0.0185(11) 0.0226(11) 0.0224(11) 0.0034(9) 0.0021(9) 0.0080(9)
N1 0.0176(9) 0.0217(9) 0.0202(9) 0.0064(8) 0.0025(7) 0.0085(7)
N7 0.0164(9) 0.0200(9) 0.0230(10) -0.0030(8) 0.0019(7) 0.0040(7)
Cl1 0.0439(4) 0.0298(3) 0.0434(4) -0.0012(3) -0.0033(3) 0.0179(3)
Cl2 0.0301(3) 0.0408(4) 0.0434(4) -0.0035(3) -0.0014(3) 0.0110(3)
C63 0.0228(12) 0.0336(14) 0.0388(15) 0.0083(12) 0.0013(11) 0.0097(11)
Cl3 0.212(5) 0.0242(9) 0.0589(16) 0.0124(10) 0.035(2) -0.0048(17)
Cl4 0.151(6) 0.079(4) 0.060(3) 0.003(3) 0.012(3) -0.009(4)
C64 0.128(6) 0.032(3) 0.064(4) 0.007(3) 0.007(4) 0.013(4)
Cl5 0.18(3) 0.15(3) 0.36(6) -0.17(4) -0.06(3) 0.10(2)
Cl6 0.115(5) 0.051(3) 0.088(4) -0.010(2) -0.012(3) -0.024(3)
C65 0.152(19) 0.065(14) 0.16(2) -0.060(15) 0.042(15) -0.025(10)
Cl7 0.237(10) 0.103(6) 0.103(6) -0.024(5) 0.004(7) 0.002(7)
Cl8 0.186(8) 0.119(6) 0.098(5) -0.012(5) 0.002(6) -0.041(6)
C66 0.278(16) 0.038(11) 0.18(2) 0.014(13) 0.001(9) 0.062(15)

loop_
_atom_type_symbol
_atom_type_description
_atom_type_scat_dispersion_real
_atom_type_scat_dispersion_imag
_atom_type_scat_source
C C 0.0033 0.0016 'International Tables Vol C Tables 4.2.6.8 and 6.1.1.4'
H H 0.0000 0.0000 'International Tables Vol C Tables 4.2.6.8 and 6.1.1.4'
N N 0.0061 0.0033 'International Tables Vol C Tables 4.2.6.8 and 6.1.1.4'
F F 0.0171 0.0103 'International Tables Vol C Tables 4.2.6.8 and 6.1.1.4'
P P 0.1023 0.0942 'International Tables Vol C Tables 4.2.6.8 and 6.1.1.4'
Pd Pd -0.9988 1.0072 'International Tables Vol C Tables 4.2.6.8 and 6.1.1.4'
Cl Cl 0.1484 0.1585 'International Tables Vol C Tables 4.2.6.8 and 6.1.1.4'

loop_
_geom_angle_atom_site_label_1
_geom_angle_atom_site_label_2
_geom_angle_atom_site_label_3
_geom_angle
_geom_angle_site_symmetry_3
C11 Pd1 F1 169.77(8) .
C11 Pd1 N1 82.52(9) .
F1 Pd1 N1 87.36(7) .
C11 Pd1 P1 96.97(7) .
F1 Pd1 P1 93.23(5) .
N1 Pd1 P1 176.20(6) .
C42 Pd2 F2 170.46(8) .
C42 Pd2 N7 82.57(9) .
F2 Pd2 N7 87.91(7) .
C42 Pd2 P2 96.08(7) .
F2 Pd2 P2 93.46(5) .
N7 Pd2 P2 177.32(6) .
C26 P1 C20 107.02(11) .
C26 P1 C14 103.43(12) .
C20 P1 C14 102.23(12) .
C26 P1 Pd1 116.10(8) .
C20 P1 Pd1 115.30(8) .
C14 P1 Pd1 111.25(8) .
C45 P2 C51 104.15(11) .
C45 P2 C57 102.19(11) .
C51 P2 C57 106.64(11) .
C45 P2 Pd2 113.53(8) .
C51 P2 Pd2 112.23(8) .
C57 P2 Pd2 116.85(8) .
N1 C1 C2 121.3(2) .
C3 C2 C1 119.9(2) .
C2 C3 C4 119.6(2) .
C3 C4 C13 117.2(2) .
C3 C4 C5 125.0(2) .
C13 C4 C5 117.7(2) .
C6 C5 C4 120.8(2) .
C5 C6 C7 122.0(2) .
C8 C7 C12 118.0(2) .
C8 C7 C6 123.3(2) .
C12 C7 C6 118.7(2) .
C9 C8 C7 119.5(2) .
C8 C9 C10 121.7(2) .
C11 C10 C9 121.2(2) .
C10 C11 C12 116.5(2) .
C10 C11 Pd1 132.79(18) .
C12 C11 Pd1 110.69(16) .
C7 C12 C11 123.0(2) .
C7 C12 C13 118.3(2) .
C11 C12 C13 118.6(2) .
N1 C13 C4 122.2(2) .
N1 C13 C12 115.5(2) .
C4 C13 C12 122.3(2) .
C19 C14 C15 119.6(3) .
C19 C14 P1 123.4(2) .
C15 C14 P1 117.0(2) .
C16 C15 C14 119.9(3) .
C17 C16 C15 120.4(3) .
C18 C17 C16 120.3(3) .
C17 C18 C19 119.9(3) .
C14 C19 C18 120.0(3) .
C21 C20 C25 119.0(2) .
C21 C20 P1 119.67(19) .
C25 C20 P1 121.2(2) .
C22 C21 C20 120.3(3) .
C23 C22 C21 120.0(3) .
C24 C23 C22 120.1(3) .
C23 C24 C25 120.4(3) .
C24 C25 C20 120.2(3) .
C27 C26 C31 119.2(2) .
C27 C26 P1 123.59(19) .
C31 C26 P1 117.19(19) .
C28 C27 C26 120.1(2) .
C29 C28 C27 120.3(3) .
C28 C29 C30 120.1(3) .
C31 C30 C29 119.8(3) .
C30 C31 C26 120.5(2) .
N7 C32 C33 121.7(3) .
C34 C33 C32 119.4(2) .
C33 C34 C35 119.8(2) .
C44 C35 C34 117.4(2) .
C44 C35 C36 117.7(2) .
C34 C35 C36 124.9(2) .
C37 C36 C35 120.4(2) .
C36 C37 C38 122.2(3) .
C39 C38 C43 118.1(2) .
C39 C38 C37 123.1(2) .
C43 C38 C37 118.9(2) .
C40 C39 C38 119.3(2) .
C39 C40 C41 121.8(2) .
C42 C41 C40 121.5(2) .
C41 C42 C43 116.0(2) .
C41 C42 Pd2 133.27(18) .
C43 C42 Pd2 110.67(17) .
C38 C43 C42 123.3(2) .
C38 C43 C44 118.1(2) .
C42 C43 C44 118.6(2) .
N7 C44 C35 122.1(2) .
N7 C44 C43 115.3(2) .
C35 C44 C43 122.6(2) .
C50 C45 C46 119.4(2) .
C50 C45 P2 121.81(19) .
C46 C45 P2 118.8(2) .
C47 C46 C45 120.1(3) .
C46 C47 C48 120.4(3) .
C47 C48 C49 119.9(3) .
C48 C49 C50 120.0(3) .
C49 C50 C45 120.1(3) .
C56 C51 C52 119.7(2) .
C56 C51 P2 123.75(19) .
C52 C51 P2 116.58(18) .
C53 C52 C51 119.7(2) .
C52 C53 C54 119.9(2) .
C55 C54 C53 120.2(2) .
C54 C55 C56 121.1(2) .
C51 C56 C55 119.2(2) .
C58 C57 C62 119.2(2) .
C58 C57 P2 119.76(18) .
C62 C57 P2 121.09(18) .
C59 C58 C57 120.2(2) .
C60 C59 C58 120.2(2) .
C61 C60 C59 119.9(2) .
C62 C61 C60 120.3(2) .
C61 C62 C57 120.3(2) .
C1 N1 C13 119.7(2) .
C1 N1 Pd1 127.68(17) .
C13 N1 Pd1 112.60(15) .
C32 N7 C44 119.6(2) .
C32 N7 Pd2 127.57(18) .
C44 N7 Pd2 112.81(16) .
Cl2 C63 Cl1 111.06(15) .
C64 Cl4 Cl4 92.8(5) 2_656
Cl4 C64 Cl3 120.1(6) .
Cl6 C65 Cl5 117.5(10) .
Cl8 C66 Cl7 121.5(12) .

loop_
_geom_bond_atom_site_label_1
_geom_bond_atom_site_label_2
_geom_bond_distance
_geom_bond_site_symmetry_2
Pd1 C11 2.004(2) .
Pd1 F1 2.0301(15) .
Pd1 N1 2.0762(19) .
Pd1 P1 2.2458(6) .
Pd2 C42 2.012(2) .
Pd2 F2 2.0290(15) .
Pd2 N7 2.070(2) .
Pd2 P2 2.2448(6) .
P1 C26 1.816(3) .
P1 C20 1.818(2) .
P1 C14 1.823(3) .
P2 C45 1.822(3) .
P2 C51 1.822(2) .
P2 C57 1.825(2) .
C1 N1 1.327(3) .
C1 C2 1.402(4) .
C2 C3 1.371(4) .
C3 C4 1.404(4) .
C4 C13 1.408(3) .
C4 C5 1.430(4) .
C5 C6 1.355(4) .
C6 C7 1.440(3) .
C7 C8 1.407(4) .
C7 C12 1.411(3) .
C8 C9 1.373(4) .
C9 C10 1.412(3) .
C10 C11 1.381(3) .
C11 C12 1.424(3) .
C12 C13 1.427(3) .
C13 N1 1.356(3) .
C14 C19 1.387(4) .
C14 C15 1.398(4) .
C15 C16 1.386(4) .
C16 C17 1.386(6) .
C17 C18 1.376(5) .
C18 C19 1.405(4) .
C20 C21 1.392(4) .
C20 C25 1.395(4) .
C21 C22 1.392(4) .
C22 C23 1.387(5) .
C23 C24 1.373(5) .
C24 C25 1.390(4) .
C26 C27 1.395(3) .
C26 C31 1.399(3) .
C27 C28 1.389(4) .
C28 C29 1.386(4) .
C29 C30 1.388(4) .
C30 C31 1.385(4) .
C32 N7 1.328(3) .
C32 C33 1.401(4) .
C33 C34 1.374(4) .
C34 C35 1.408(4) .
C35 C44 1.402(3) .
C35 C36 1.436(4) .
C36 C37 1.358(4) .
C37 C38 1.436(4) .
C38 C39 1.406(4) .
C38 C43 1.409(4) .
C39 C40 1.376(4) .
C40 C41 1.402(4) .
C41 C42 1.386(3) .
C42 C43 1.421(3) .
C43 C44 1.431(3) .
C44 N7 1.362(3) .
C45 C50 1.396(4) .
C45 C46 1.400(4) .
C46 C47 1.386(4) .
C47 C48 1.390(5) .
C48 C49 1.390(4) .
C49 C50 1.395(4) .
C51 C56 1.388(3) .
C51 C52 1.402(3) .
C52 C53 1.389(3) .
C53 C54 1.390(4) .
C54 C55 1.356(4) .
C55 C56 1.399(3) .
C57 C58 1.400(3) .
C57 C62 1.401(3) .
C58 C59 1.395(3) .
C59 C60 1.389(4) .
C60 C61 1.391(4) .
C61 C62 1.391(3) .
Cl1 C63 1.767(3) .
Cl2 C63 1.767(3) .
Cl3 C64 1.734(7) .
Cl4 C64 1.702(8) .
Cl4 Cl4 2.240(13) 2_656
Cl5 C65 1.757(10) .
Cl6 C65 1.737(10) .
Cl7 C66 1.751(10) .
Cl8 C66 1.720(10) .
